data_4343120
loop_
_publ_author_name
'Prakash, Jai'
'Mesbah, Adel'
'Beard, Jessica'
'Leb\`egue, S\'ebastien'
'Malliakas, Christos D.'
'Ibers, James A.'

_publ_section_title
;
 Three New Quaternary Actinide Chalcogenides Ba2TiUTe7, Ba2CrUTe7, and
 Ba2CrThTe7: Syntheses, Crystal Structures, Transport Properties, and
 Theoretical Studies.
;
_journal_issue 7
_journal_name_full 'Inorganic chemistry'
_journal_page_first 3688
_journal_page_last 3694
_journal_paper_doi 10.1021/acs.inorgchem.5b00338
_journal_volume 54
_journal_year 2015
_chemical_formula_sum 'Ba2 Te7 Ti U'
_chemical_formula_weight 1453.81
_chemical_name_common Ba2TiUTe7
_space_group_crystal_system orthorhombic
_space_group_IT_number 62
_space_group_name_Hall '-P 2ac 2n'
_space_group_name_H-M_alt 'P n m a'
_symmetry_space_group_name_Hall '-P 2ac 2n'
_symmetry_space_group_name_H-M 'P n m a'
_atom_sites_solution_primary direct
_atom_sites_solution_secondary difmap
_audit_creation_method SHELXL-2014/6
_cell_angle_alpha 90
_cell_angle_beta 90
_cell_angle_gamma 90
_cell_formula_units_Z 4
_cell_length_a 12.4970(2)
_cell_length_b 6.14295(10)
_cell_length_c 18.5883(3)
_cell_measurement_reflns_used 6057
_cell_measurement_temperature 100(2)
_cell_measurement_theta_max 30.03
_cell_measurement_theta_min 2.73
_cell_volume 1426.99(4)
_computing_cell_refinement 'Bruker SAINT'
_computing_data_collection 'Bruker APEX2'
_computing_data_reduction 'Bruker SAINT'
_computing_molecular_graphics 'Bruker SHELXTL'
_computing_publication_material 'Bruker SHELXTL'
_computing_structure_refinement 'SHELXL-2014/6 (Sheldrick, 2014)'
_computing_structure_solution 'SHELXS-97 (Sheldrick 2008)'
_diffrn_ambient_temperature 100(2)
_diffrn_measured_fraction_theta_full 0.996
_diffrn_measured_fraction_theta_max 0.997
_diffrn_measurement_device_type 'Bruker APEX-II CCD'
_diffrn_measurement_method '\f and \w scans'
_diffrn_radiation_type MoK\a
_diffrn_radiation_wavelength 0.71073
_diffrn_reflns_av_R_equivalents 0.0297
_diffrn_reflns_av_unetI/netI 0.0201
_diffrn_reflns_laue_measured_fraction_full 0.996
_diffrn_reflns_laue_measured_fraction_max 0.997
_diffrn_reflns_limit_h_max 17
_diffrn_reflns_limit_h_min -17
_diffrn_reflns_limit_k_max 5
_diffrn_reflns_limit_k_min -8
_diffrn_reflns_limit_l_max 26
_diffrn_reflns_limit_l_min -26
_diffrn_reflns_number 15343
_diffrn_reflns_point_group_measured_fraction_full 0.996
_diffrn_reflns_point_group_measured_fraction_max 0.997
_diffrn_reflns_theta_full 25.242
_diffrn_reflns_theta_max 30.034
_diffrn_reflns_theta_min 3.493
_diffrn_source 'fine-focus sealed tube'
_exptl_absorpt_coefficient_mu 31.277
_exptl_absorpt_correction_T_max 0.65980
_exptl_absorpt_correction_T_min 0.46887
_exptl_absorpt_correction_type numerical
_exptl_absorpt_process_details 'face indexed (SADABS; Sheldric, 2012/1'
_exptl_crystal_colour black
_exptl_crystal_density_diffrn 6.767
_exptl_crystal_density_meas ?
_exptl_crystal_description needle
_exptl_crystal_F_000 2360
_exptl_crystal_size_max 0.080
_exptl_crystal_size_mid 0.030
_exptl_crystal_size_min 0.025
_refine_diff_density_max 1.069
_refine_diff_density_min -2.385
_refine_diff_density_rms 0.319
_refine_ls_extinction_coef 0.000065(17)
_refine_ls_extinction_expression Fc^*^=kFc[1+0.001xFc^2^\l^3^/sin(2\q)]^-1/4^
_refine_ls_extinction_method SHELXL
_refine_ls_goodness_of_fit_ref 1.237
_refine_ls_hydrogen_treatment undef
_refine_ls_matrix_type full
_refine_ls_number_parameters 62
_refine_ls_number_reflns 2268
_refine_ls_number_restraints 0
_refine_ls_restrained_S_all 1.237
_refine_ls_R_factor_all 0.0248
_refine_ls_R_factor_gt 0.0192
_refine_ls_shift/su_max 0.004
_refine_ls_shift/su_mean 0.001
_refine_ls_structure_factor_coef Fsqd
_refine_ls_weighting_details 'w=1/[\s^2^(Fo^2^)+(0.0177P)^2^] where P=(1.0000Fo^2^+0.0000Fc^2^)'
_refine_ls_weighting_scheme calc
_refine_ls_wR_factor_gt 0.0414
_refine_ls_wR_factor_ref 0.0426
_reflns_Friedel_coverage 0.000
_reflns_number_gt 2004
_reflns_number_total 2268
_reflns_threshold_expression 'I > 2\s(I)'
_cod_data_source_file ic5b00338_si_001.cif
_cod_data_source_block Ba2TiUTe7
_cod_depositor_comments
;
The following automatic conversions were performed:

'_exptl_crystal_density_meas' value 'not measured' was changed to '?'
- the value is perceived as not measured.

Automatic conversion script
Id: cif_fix_values 3271 2015-04-21 07:52:19Z andrius 
;
_cod_database_code 4343120
_shelx_space_group_comment
;
The symmetry employed for this shelxl refinement is uniquely defined
by the following loop, which should always be used as a source of
symmetry information in preference to the above space-group names.
They are only intended as comments.
;
_shelxl_version_number 2014/6

loop_
_space_group_symop_operation_xyz
'x, y, z'
'-x+1/2, -y, z+1/2'
'x+1/2, -y+1/2, -z+1/2'
'-x, y+1/2, -z'
'-x, -y, -z'
'x-1/2, y, -z-1/2'
'-x-1/2, y-1/2, z-1/2'
'x, -y-1/2, z'

loop_
_atom_site_label
_atom_site_type_symbol
_atom_site_fract_x
_atom_site_fract_y
_atom_site_fract_z
_atom_site_U_iso_or_equiv
_atom_site_adp_type
_atom_site_occupancy
_atom_site_site_symmetry_order
_atom_site_calc_flag
_atom_site_refinement_flags_posn
_atom_site_refinement_flags_adp
_atom_site_refinement_flags_occupancy
U1 U 0.29176(2) 0.2500 0.37606(2) 0.00753(6) Uani 1 2 d S T P
Ba1 Ba 0.32257(3) 0.2500 0.05798(2) 0.00719(9) Uani 1 2 d S T P
Ba2 Ba 0.44537(3) 0.2500 0.72283(2) 0.00695(9) Uani 1 2 d S T P
Te1 Te 0.07840(3) 0.00141(5) 0.39820(2) 0.00785(7) Uani 1 1 d . . .
Te2 Te 0.30772(3) 0.00207(5) 0.23114(2) 0.00716(7) Uani 1 1 d . . .
Te3 Te 0.04019(4) 0.2500 0.12358(2) 0.00558(9) Uani 1 2 d S T P
Te4 Te 0.32069(4) 0.2500 0.54112(2) 0.00563(9) Uani 1 2 d S T P
Te5 Te 0.63946(4) 0.2500 0.58448(2) 0.00483(9) Uani 1 2 d S T P
Ti1 Ti 0.0000 0.0000 0.0000 0.0179(3) Uani 1 2 d S . P

loop_
_atom_site_aniso_label
_atom_site_aniso_U_11
_atom_site_aniso_U_22
_atom_site_aniso_U_33
_atom_site_aniso_U_23
_atom_site_aniso_U_13
_atom_site_aniso_U_12
U1 0.00899(14) 0.00694(11) 0.00665(13) 0.000 0.00027(10) 0.000
Ba1 0.0090(2) 0.00713(17) 0.00541(19) 0.000 -0.00093(16) 0.000
Ba2 0.0063(2) 0.00729(18) 0.0072(2) 0.000 0.00050(15) 0.000
Te1 0.00696(15) 0.00981(14) 0.00677(15) -0.00096(12) -0.00027(12) 0.00139(12)
Te2 0.00746(15) 0.00891(14) 0.00512(15) 0.00115(12) -0.00034(11) -0.00014(12)
Te3 0.0065(2) 0.00483(19) 0.0054(2) 0.000 -0.00018(16) 0.000
Te4 0.0069(2) 0.00500(18) 0.0050(2) 0.000 0.00031(17) 0.000
Te5 0.0056(2) 0.00455(18) 0.0044(2) 0.000 -0.00025(16) 0.000
Ti1 0.0161(7) 0.0223(7) 0.0152(7) -0.0009(6) 0.0011(6) 0.0005(6)

loop_
_atom_type_symbol
_atom_type_description
_atom_type_scat_dispersion_real
_atom_type_scat_dispersion_imag
_atom_type_scat_source
Ti Ti 0.2776 0.4457 'International Tables Vol C Tables 4.2.6.8 and 6.1.1.4'
Te Te -0.5308 1.6751 'International Tables Vol C Tables 4.2.6.8 and 6.1.1.4'
Ba Ba -0.3244 2.2819 'International Tables Vol C Tables 4.2.6.8 and 6.1.1.4'
U U -9.6767 9.6646 'International Tables Vol C Tables 4.2.6.8 and 6.1.1.4'

loop_
_geom_angle_atom_site_label_1
_geom_angle_atom_site_label_2
_geom_angle_atom_site_label_3
_geom_angle
_geom_angle_site_symmetry_1
_geom_angle_site_symmetry_3
Te4 U1 Te1 88.210(12) . .
Te4 U1 Te1 88.210(12) . 8_565
Te1 U1 Te1 59.021(13) . 8_565
Te4 U1 Te2 148.782(8) . .
Te1 U1 Te2 85.914(10) . .
Te1 U1 Te2 114.368(12) 8_565 .
Te4 U1 Te2 148.783(8) . 8_565
Te1 U1 Te2 114.368(12) . 8_565
Te1 U1 Te2 85.914(10) 8_565 8_565
Te2 U1 Te2 58.832(13) . 8_565
Te4 U1 Te3 83.157(14) . 6_656
Te1 U1 Te3 149.293(7) . 6_656
Te1 U1 Te3 149.293(7) 8_565 6_656
Te2 U1 Te3 86.420(12) . 6_656
Te2 U1 Te3 86.420(12) 8_565 6_656
Te4 U1 Te5 75.326(9) . 5_666
Te1 U1 Te5 131.178(12) . 5_666
Te1 U1 Te5 74.563(10) 8_565 5_666
Te2 U1 Te5 129.700(12) . 5_666
Te2 U1 Te5 73.553(10) 8_565 5_666
Te3 U1 Te5 74.746(9) 6_656 5_666
Te4 U1 Te5 75.326(9) . 5_656
Te1 U1 Te5 74.562(10) . 5_656
Te1 U1 Te5 131.177(12) 8_565 5_656
Te2 U1 Te5 73.552(10) . 5_656
Te2 U1 Te5 129.699(12) 8_565 5_656
Te3 U1 Te5 74.746(9) 6_656 5_656
Te5 U1 Te5 139.605(17) 5_666 5_656
Te5 Ba1 Te2 130.466(14) 6_556 8_565
Te5 Ba1 Te2 130.466(14) 6_556 .
Te2 Ba1 Te2 50.572(12) 8_565 .
Te5 Ba1 Te1 66.238(11) 6_556 2_554
Te2 Ba1 Te1 162.567(16) 8_565 2_554
Te2 Ba1 Te1 125.761(8) . 2_554
Te5 Ba1 Te1 66.238(11) 6_556 7_665
Te2 Ba1 Te1 125.761(8) 8_565 7_665
Te2 Ba1 Te1 162.566(16) . 7_665
Te1 Ba1 Te1 51.281(12) 2_554 7_665
Te5 Ba1 Te4 66.771(10) 6_556 2_554
Te2 Ba1 Te4 114.882(14) 8_565 2_554
Te2 Ba1 Te4 71.672(10) . 2_554
Te1 Ba1 Te4 74.246(10) 2_554 2_554
Te1 Ba1 Te4 118.249(14) 7_665 2_554
Te5 Ba1 Te4 66.771(10) 6_556 2_564
Te2 Ba1 Te4 71.672(10) 8_565 2_564
Te2 Ba1 Te4 114.882(14) . 2_564
Te1 Ba1 Te4 118.249(14) 2_554 2_564
Te1 Ba1 Te4 74.246(10) 7_665 2_564
Te4 Ba1 Te4 118.770(18) 2_554 2_564
Te5 Ba1 Te1 138.115(13) 6_556 3
Te2 Ba1 Te1 70.374(10) 8_565 3
Te2 Ba1 Te1 91.316(12) . 3
Te1 Ba1 Te1 93.626(12) 2_554 3
Te1 Ba1 Te1 72.525(11) 7_665 3
Te4 Ba1 Te1 145.318(12) 2_554 3
Te4 Ba1 Te1 95.700(9) 2_564 3
Te5 Ba1 Te1 138.115(13) 6_556 6_656
Te2 Ba1 Te1 91.316(12) 8_565 6_656
Te2 Ba1 Te1 70.374(10) . 6_656
Te1 Ba1 Te1 72.525(11) 2_554 6_656
Te1 Ba1 Te1 93.626(12) 7_665 6_656
Te4 Ba1 Te1 95.700(9) 2_554 6_656
Te4 Ba1 Te1 145.318(12) 2_564 6_656
Te1 Ba1 Te1 49.676(11) 3 6_656
Te5 Ba1 Te3 68.232(13) 6_556 .
Te2 Ba1 Te3 69.879(11) 8_565 .
Te2 Ba1 Te3 69.879(11) . .
Te1 Ba1 Te3 126.837(13) 2_554 .
Te1 Ba1 Te3 126.837(13) 7_665 .
Te4 Ba1 Te3 63.547(10) 2_554 .
Te4 Ba1 Te3 63.547(10) 2_564 .
Te1 Ba1 Te3 139.290(12) 3 .
Te1 Ba1 Te3 139.290(12) 6_656 .
Te2 Ba2 Te2 52.116(12) 2 7_666
Te2 Ba2 Te5 130.356(13) 2 .
Te2 Ba2 Te5 130.356(13) 7_666 .
Te2 Ba2 Te2 163.558(14) 2 4_656
Te2 Ba2 Te2 125.213(10) 7_666 4_656
Te5 Ba2 Te2 65.152(11) . 4_656
Te2 Ba2 Te2 125.213(10) 2 5_656
Te2 Ba2 Te2 163.558(14) 7_666 5_656
Te5 Ba2 Te2 65.152(11) . 5_656
Te2 Ba2 Te2 51.616(12) 4_656 5_656
Te2 Ba2 Te3 72.036(10) 2 2
Te2 Ba2 Te3 116.345(14) 7_666 2
Te5 Ba2 Te3 65.882(10) . 2
Te2 Ba2 Te3 116.924(14) 4_656 2
Te2 Ba2 Te3 72.982(10) 5_656 2
Te2 Ba2 Te3 116.345(14) 2 2_565
Te2 Ba2 Te3 72.036(10) 7_666 2_565
Te5 Ba2 Te3 65.882(10) . 2_565
Te2 Ba2 Te3 72.982(10) 4_656 2_565
Te2 Ba2 Te3 116.924(14) 5_656 2_565
Te3 Ba2 Te3 117.779(17) 2 2_565
Te2 Ba2 Te1 94.263(12) 2 7_666
Te2 Ba2 Te1 72.510(10) 7_666 7_666
Te5 Ba2 Te1 135.359(13) . 7_666
Te2 Ba2 Te1 70.655(10) 4_656 7_666
Te2 Ba2 Te1 92.308(12) 5_656 7_666
Te3 Ba2 Te1 146.367(12) 2 7_666
Te3 Ba2 Te1 95.852(9) 2_565 7_666
Te2 Ba2 Te1 72.510(10) 2 2
Te2 Ba2 Te1 94.263(12) 7_666 2
Te5 Ba2 Te1 135.359(13) . 2
Te2 Ba2 Te1 92.308(12) 4_656 2
Te2 Ba2 Te1 70.656(10) 5_656 2
Te3 Ba2 Te1 95.852(9) 2 2
Te3 Ba2 Te1 146.367(12) 2_565 2
Te1 Ba2 Te1 50.516(12) 7_666 2
Te2 Ba2 Te4 70.361(11) 2 .
Te2 Ba2 Te4 70.361(11) 7_666 .
Te5 Ba2 Te4 68.091(12) . .
Te2 Ba2 Te4 125.582(13) 4_656 .
Te2 Ba2 Te4 125.582(13) 5_656 .
Te3 Ba2 Te4 63.521(9) 2 .
Te3 Ba2 Te4 63.521(9) 2_565 .
Te1 Ba2 Te4 141.578(12) 7_666 .
Te1 Ba2 Te4 141.578(12) 2 .
Te1 Te1 Te1 180.00(2) 8_565 8
Te1 Te1 U1 60.490(6) 8_565 .
Te1 Te1 U1 119.511(6) 8 .
Te1 Te1 Ba1 115.641(6) 8_565 2
Te1 Te1 Ba1 64.360(6) 8 2
U1 Te1 Ba1 91.456(11) . 2
Te1 Te1 Ba2 115.258(6) 8_565 2_554
Te1 Te1 Ba2 64.742(6) 8 2_554
U1 Te1 Ba2 99.276(11) . 2_554
Ba1 Te1 Ba2 126.394(10) 2 2_554
Te1 Te1 Ba1 65.161(6) 8_565 6_556
Te1 Te1 Ba1 114.837(6) 8 6_556
U1 Te1 Ba1 125.394(10) . 6_556
Ba1 Te1 Ba1 107.475(11) 2 6_556
Ba2 Te1 Ba1 107.987(12) 2_554 6_556
Te2 Te2 Te2 180.00(2) 8_565 8
Te2 Te2 U1 60.585(6) 8_565 .
Te2 Te2 U1 119.418(6) 8 .
Te2 Te2 Ba2 116.057(6) 8_565 2_554
Te2 Te2 Ba2 63.943(6) 8 2_554
U1 Te2 Ba2 101.309(12) . 2_554
Te2 Te2 Ba2 115.808(6) 8_565 5_656
Te2 Te2 Ba2 64.192(6) 8 5_656
U1 Te2 Ba2 93.477(11) . 5_656
Ba2 Te2 Ba2 126.706(9) 2_554 5_656
Te2 Te2 Ba1 64.713(6) 8_565 .
Te2 Te2 Ba1 115.285(6) 8 .
U1 Te2 Ba1 125.290(10) . .
Ba2 Te2 Ba1 101.231(12) 2_554 .
Ba2 Te2 Ba1 110.975(12) 5_656 .
Ti1 Te3 Ti1 66.297(10) . 4
Ti1 Te3 U1 79.802(12) . 6_556
Ti1 Te3 U1 79.802(12) 4 6_556
Ti1 Te3 Ba2 153.867(13) . 2_564
Ti1 Te3 Ba2 87.791(6) 4 2_564
U1 Te3 Ba2 92.819(11) 6_556 2_564
Ti1 Te3 Ba2 87.791(6) . 2_554
Ti1 Te3 Ba2 153.867(13) 4 2_554
U1 Te3 Ba2 92.819(11) 6_556 2_554
Ba2 Te3 Ba2 117.778(17) 2_564 2_554
Ti1 Te3 Ba1 84.368(12) . .
Ti1 Te3 Ba1 84.368(12) 4 .
U1 Te3 Ba1 161.061(17) 6_556 .
Ba2 Te3 Ba1 96.916(11) 2_564 .
Ba2 Te3 Ba1 96.916(11) 2_554 .
Ti1 Te4 Ti1 65.938(10) 3 2
Ti1 Te4 U1 79.858(12) 3 .
Ti1 Te4 U1 79.858(12) 2 .
Ti1 Te4 Ba1 152.928(13) 3 2
Ti1 Te4 Ba1 87.350(6) 2 2
U1 Te4 Ba1 91.634(11) . 2
Ti1 Te4 Ba1 87.350(6) 3 2_565
Ti1 Te4 Ba1 152.928(13) 2 2_565
U1 Te4 Ba1 91.634(11) . 2_565
Ba1 Te4 Ba1 118.770(18) 2 2_565
Ti1 Te4 Ba2 85.028(12) 3 .
Ti1 Te4 Ba2 85.028(12) 2 .
U1 Te4 Ba2 161.955(17) . .
Ba1 Te4 Ba2 97.493(11) 2 .
Ba1 Te4 Ba2 97.493(11) 2_565 .
Ti1 Te5 Ti1 66.419(10) 2 3
Ti1 Te5 U1 143.397(13) 2 5_666
Ti1 Te5 U1 76.981(5) 3 5_666
Ti1 Te5 U1 76.981(5) 2 5_656
Ti1 Te5 U1 143.397(13) 3 5_656
U1 Te5 U1 139.606(17) 5_666 5_656
Ti1 Te5 Ba1 89.005(12) 2 6_656
Ti1 Te5 Ba1 89.005(12) 3 6_656
U1 Te5 Ba1 89.880(10) 5_666 6_656
U1 Te5 Ba1 89.880(10) 5_656 6_656
Ti1 Te5 Ba2 88.907(12) 2 .
Ti1 Te5 Ba2 88.907(12) 3 .
U1 Te5 Ba2 90.982(10) 5_666 .
U1 Te5 Ba2 90.982(10) 5_656 .
Ba1 Te5 Ba2 177.505(17) 6_656 .
Te5 Ti1 Te5 180.000(15) 6_556 2_554
Te5 Ti1 Te3 87.280(11) 6_556 5
Te5 Ti1 Te3 92.720(11) 2_554 5
Te5 Ti1 Te3 92.720(11) 6_556 .
Te5 Ti1 Te3 87.280(11) 2_554 .
Te3 Ti1 Te3 180.0 5 .
Te5 Ti1 Te4 92.510(11) 6_556 6_556
Te5 Ti1 Te4 87.490(11) 2_554 6_556
Te3 Ti1 Te4 86.218(11) 5 6_556
Te3 Ti1 Te4 93.783(11) . 6_556
Te5 Ti1 Te4 87.490(11) 6_556 2_554
Te5 Ti1 Te4 92.510(11) 2_554 2_554
Te3 Ti1 Te4 93.782(11) 5 2_554
Te3 Ti1 Te4 86.217(11) . 2_554
Te4 Ti1 Te4 180.00(2) 6_556 2_554
Te5 Ti1 Ti1 56.790(5) 6_556 4
Te5 Ti1 Ti1 123.210(5) 2_554 4
Te3 Ti1 Ti1 123.149(5) 5 4
Te3 Ti1 Ti1 56.851(5) . 4
Te4 Ti1 Ti1 57.031(5) 6_556 4
Te4 Ti1 Ti1 122.969(5) 2_554 4
Te5 Ti1 Ti1 123.210(5) 6_556 4_545
Te5 Ti1 Ti1 56.790(5) 2_554 4_545
Te3 Ti1 Ti1 56.851(5) 5 4_545
Te3 Ti1 Ti1 123.149(5) . 4_545
Te4 Ti1 Ti1 122.969(5) 6_556 4_545
Te4 Ti1 Ti1 57.031(5) 2_554 4_545
Ti1 Ti1 Ti1 180.0 4 4_545

loop_
_geom_bond_atom_site_label_1
_geom_bond_atom_site_label_2
_geom_bond_distance
_geom_bond_site_symmetry_2
U1 Te4 3.0895(5) .
U1 Te1 3.1002(4) .
U1 Te1 3.1002(4) 8_565
U1 Te2 3.1009(4) .
U1 Te2 3.1010(4) 8_565
U1 Te3 3.1045(5) 6_656
U1 Te5 3.27272(19) 5_666
U1 Te5 3.27272(19) 5_656
Ba1 Te5 3.4998(6) 6_556
Ba1 Te2 3.5656(5) 8_565
Ba1 Te2 3.5657(5) .
Ba1 Te1 3.5690(5) 2_554
Ba1 Te1 3.5690(5) 7_665
Ba1 Te4 3.5690(3) 2_554
Ba1 Te4 3.5690(3) 2_564
Ba1 Te1 3.6354(5) 3
Ba1 Te1 3.6354(5) 6_656
Ba1 Te3 3.7337(6) .
Ba2 Te2 3.5250(5) 2
Ba2 Te2 3.5250(5) 7_666
Ba2 Te5 3.5350(6) .
Ba2 Te2 3.5568(5) 4_656
Ba2 Te2 3.5568(5) 5_656
Ba2 Te3 3.5875(3) 2
Ba2 Te3 3.5875(3) 2_565
Ba2 Te1 3.6195(5) 7_666
Ba2 Te1 3.6195(5) 2
Ba2 Te4 3.7197(6) .
Te1 Te1 3.0542(6) 8_565
Te1 Te1 3.0888(6) 8
Te1 Ba1 3.5690(5) 2
Te1 Ba2 3.6194(5) 2_554
Te1 Ba1 3.6355(5) 6_556
Te2 Te2 3.0460(6) 8_565
Te2 Te2 3.0969(6) 8
Te2 Ba2 3.5250(5) 2_554
Te2 Ba2 3.5567(5) 5_656
Te3 Ti1 2.8085(4) .
Te3 Ti1 2.8085(4) 4
Te3 U1 3.1045(5) 6_556
Te3 Ba2 3.5875(3) 2_564
Te3 Ba2 3.5875(3) 2_554
Te4 Ti1 2.8221(4) 3
Te4 Ti1 2.8221(4) 2
Te4 Ba1 3.5689(3) 2
Te4 Ba1 3.5689(3) 2_565
Te5 Ti1 2.8040(4) 2
Te5 Ti1 2.8040(4) 3
Te5 U1 3.27271(19) 5_666
Te5 U1 3.27271(19) 5_656
Te5 Ba1 3.4998(6) 6_656
Ti1 Te5 2.8040(4) 6_556
Ti1 Te5 2.8040(4) 2_554
Ti1 Te3 2.8085(4) 5
Ti1 Te4 2.8221(4) 6_556
Ti1 Te4 2.8221(4) 2_554
Ti1 Ti1 3.07147(5) 4
Ti1 Ti1 3.07147(5) 4_545
